data_7105234
loop_
_publ_author_name
'Fortman, George C'
'Scott, Natalie M'
'Linden, Anthony'
'Stevens, Edwin D'
'Dorta, Reto'
'Nolan, Steven P'

_publ_section_title
;
 Unusual reactivities of N-heterocyclic carbenes upon coordination to
 the platinum(II)-dimethyl moiety.
;
_journal_issue 7
_journal_name_full 'Chemical communications (Cambridge, England)'
_journal_page_first 1050
_journal_page_last 1052
_journal_paper_doi 10.1039/b920482b
_journal_volume 46
_journal_year 2010
_chemical_formula_sum 'C24 H46 N4 Pt'
_chemical_formula_weight 585.74
_chemical_name_common (Pt(IGoofy)2(Me2))
_chemical_name_systematic
;
?
;
_space_group_IT_number 14
_symmetry_cell_setting monoclinic
_symmetry_space_group_name_Hall '-P 2ybc'
_symmetry_space_group_name_H-M 'P 1 21/c 1'
_atom_sites_solution_hydrogens geom
_atom_sites_solution_primary direct
_atom_sites_solution_secondary difmap
_audit_creation_method SHELXL-97
_cell_angle_alpha 90.00
_cell_angle_beta 105.6190(10)
_cell_angle_gamma 90.00
_cell_formula_units_Z 4
_cell_length_a 15.9482(6)
_cell_length_b 9.6101(3)
_cell_length_c 17.6283(6)
_cell_measurement_reflns_used 36720
_cell_measurement_temperature 150(2)
_cell_measurement_theta_max 30.529
_cell_measurement_theta_min 2.120
_cell_volume 2602.01(15)
_computing_cell_refinement 'Bruker SMART'
_computing_data_collection 'Bruker SMART'
_computing_data_reduction 'Bruker SAINT'
_computing_molecular_graphics 'Bruker SHELXTL'
_computing_publication_material 'Bruker SHELXTL'
_computing_structure_refinement 'SHELXL-97 (Sheldrick, 1997)'
_computing_structure_solution 'SHELXS-97 (Sheldrick, 1990)'
_diffrn_ambient_temperature 150(2)
_diffrn_measured_fraction_theta_full 0.999
_diffrn_measured_fraction_theta_max 0.999
_diffrn_measurement_device_type 'CCD area detector'
_diffrn_measurement_method 'phi and omega scans'
_diffrn_radiation_monochromator graphite
_diffrn_radiation_source 'fine-focus sealed tube'
_diffrn_radiation_type MoK\a
_diffrn_radiation_wavelength 0.71073
_diffrn_reflns_av_R_equivalents 0.0336
_diffrn_reflns_av_sigmaI/netI 0.0247
_diffrn_reflns_limit_h_max 22
_diffrn_reflns_limit_h_min -22
_diffrn_reflns_limit_k_max 13
_diffrn_reflns_limit_k_min -13
_diffrn_reflns_limit_l_max 24
_diffrn_reflns_limit_l_min -24
_diffrn_reflns_number 41062
_diffrn_reflns_theta_full 30.00
_diffrn_reflns_theta_max 30.00
_diffrn_reflns_theta_min 2.41
_exptl_absorpt_coefficient_mu 5.409
_exptl_absorpt_correction_T_max 1.000000
_exptl_absorpt_correction_T_min 0.329447
_exptl_absorpt_correction_type empirical
_exptl_crystal_colour colourless
_exptl_crystal_density_diffrn 1.495
_exptl_crystal_density_method 'not measured'
_exptl_crystal_description Plate
_exptl_crystal_F_000 1184
_exptl_crystal_size_max 0.6
_exptl_crystal_size_mid 0.4
_exptl_crystal_size_min 0.15
_refine_diff_density_max 1.011
_refine_diff_density_min -1.267
_refine_diff_density_rms 0.104
_refine_ls_extinction_coef 0.00068(8)
_refine_ls_extinction_expression Fc^*^=kFc[1+0.001xFc^2^\l^3^/sin(2\q)]^-1/4^
_refine_ls_extinction_method SHELXL
_refine_ls_goodness_of_fit_ref 1.052
_refine_ls_hydrogen_treatment constr
_refine_ls_matrix_type full
_refine_ls_number_parameters 281
_refine_ls_number_reflns 7606
_refine_ls_number_restraints 234
_refine_ls_restrained_S_all 1.040
_refine_ls_R_factor_all 0.0223
_refine_ls_R_factor_gt 0.0187
_refine_ls_shift/su_max 0.003
_refine_ls_shift/su_mean 0.000
_refine_ls_structure_factor_coef Fsqd
_refine_ls_weighting_details 'calc w=1/[\s^2^(Fo^2^)+(0.0217P)^2^+2.2055P] where P=(Fo^2^+2Fc^2^)/3'
_refine_ls_weighting_scheme calc
_refine_ls_wR_factor_gt 0.0477
_refine_ls_wR_factor_ref 0.0494
_reflns_number_gt 6919
_reflns_number_total 7606
_reflns_threshold_expression >2sigma(I)
_cod_data_source_file b920482b.txt
_cod_data_source_block nol233m
_cod_depositor_comments
;
The following automatic conversions were performed:
'_symmetry_cell_setting' value 'Monoclinic' changed to 'monoclinic'
according to '/home/saulius/struct/CIF-dictionaries/cif_core.dic'
dictionary named 'cif_core.dic' version 2.4.1 from
2010-06-29.

'_exptl_absorpt_correction_type' value 'Empirical' changed to
'empirical' according to
'/home/saulius/struct/CIF-dictionaries/cif_core.dic' dictionary named
'cif_core.dic' version 2.4.1 from 2010-06-29.

Automatic conversion script
Id: cif_fix_enum 1527 2010-12-29 10:47:43Z saulius 
;
_cod_original_sg_symbol_H-M P2(1)/c
_cod_database_code 7105234

loop_
_symmetry_equiv_pos_as_xyz
'x, y, z'
'-x, y+1/2, -z+1/2'
'-x, -y, -z'
'x, -y-1/2, z-1/2'

loop_
_atom_site_label
_atom_site_type_symbol
_atom_site_fract_x
_atom_site_fract_y
_atom_site_fract_z
_atom_site_U_iso_or_equiv
_atom_site_adp_type
_atom_site_occupancy
_atom_site_symmetry_multiplicity
_atom_site_calc_flag
_atom_site_refinement_flags
_atom_site_disorder_assembly
_atom_site_disorder_group
Pt1 Pt 0.276746(4) 0.309874(7) 0.334225(4) 0.01605(3) Uani 1 1 d U . .
N1 N 0.15076(12) 0.24129(18) 0.43261(10) 0.0221(3) Uani 1 1 d U . .
C1 C 0.16981(13) 0.32349(19) 0.37644(11) 0.0183(3) Uani 1 1 d U . .
N2 N 0.09964(11) 0.40892(18) 0.35239(10) 0.0228(3) Uani 1 1 d U . .
C2 C 0.06974(15) 0.2752(2) 0.44341(14) 0.0293(4) Uani 1 1 d U . .
N3 N 0.34775(11) 0.60380(17) 0.32689(9) 0.0184(3) Uani 1 1 d U . .
C3 C 0.03726(15) 0.3805(2) 0.39282(14) 0.0289(4) Uani 1 1 d U . .
N4 N 0.35058(11) 0.55705(17) 0.44690(9) 0.0199(3) Uani 1 1 d U . .
C4 C 0.21146(16) 0.1318(2) 0.47335(13) 0.0295(4) Uani 1 1 d U . .
H4 H 0.2646 0.1399 0.4539 0.028(7) Uiso 1 1 calc R . .
C5 C 0.1754(2) -0.0145(3) 0.45161(18) 0.0436(6) Uani 1 1 d U . .
H5A H 0.1266 -0.0310 0.4743 0.065 Uiso 1 1 calc R . .
H5B H 0.2212 -0.0832 0.4724 0.065 Uiso 1 1 calc R . .
H5C H 0.1553 -0.0231 0.3942 0.065 Uiso 1 1 calc R . .
C6 C 0.2415(2) 0.1526(3) 0.56255(15) 0.0461(7) Uani 1 1 d U . .
H6A H 0.2583 0.2501 0.5742 0.069 Uiso 1 1 calc R . .
H6B H 0.2916 0.0924 0.5850 0.069 Uiso 1 1 calc R . .
H6C H 0.1939 0.1289 0.5856 0.069 Uiso 1 1 calc R . .
C7 C 0.09981(16) 0.5196(2) 0.29372(13) 0.0301(5) Uani 1 1 d U . .
H7 H 0.1561 0.5084 0.2795 0.041(8) Uiso 1 1 calc R . .
C8 C 0.0299(2) 0.5001(5) 0.21829(19) 0.0684(11) Uani 1 1 d U . .
H8A H 0.0362 0.4082 0.1963 0.103 Uiso 1 1 calc R . .
H8B H 0.0352 0.5723 0.1806 0.103 Uiso 1 1 calc R . .
H8C H -0.0273 0.5069 0.2287 0.103 Uiso 1 1 calc R . .
C9 C 0.1033(3) 0.6617(3) 0.3292(2) 0.0650(11) Uani 1 1 d U . .
H9A H 0.0510 0.6770 0.3473 0.098 Uiso 1 1 calc R . .
H9B H 0.1060 0.7319 0.2896 0.098 Uiso 1 1 calc R . .
H9C H 0.1551 0.6694 0.3740 0.098 Uiso 1 1 calc R . .
C10 C 0.0280(2) 0.2046(3) 0.4992(2) 0.0516(9) Uani 1 1 d U . .
H10A H -0.0298 0.2446 0.4938 0.077 Uiso 1 1 calc R . .
H10B H 0.0641 0.2178 0.5533 0.077 Uiso 1 1 calc R . .
H10C H 0.0223 0.1049 0.4871 0.077 Uiso 1 1 calc R . .
C11 C -0.04875(17) 0.4514(3) 0.37875(19) 0.0455(7) Uani 1 1 d U . .
H11A H -0.0792 0.4167 0.4164 0.068 Uiso 1 1 calc R . .
H11B H -0.0838 0.4320 0.3250 0.068 Uiso 1 1 calc R . .
H11C H -0.0398 0.5520 0.3856 0.068 Uiso 1 1 calc R . .
C12 C 0.32800(12) 0.50102(19) 0.37328(10) 0.0169(3) Uani 1 1 d U . .
C13 C 0.38227(16) 0.7211(2) 0.37128(13) 0.0258(4) Uani 1 1 d U . .
C14 C 0.38341(17) 0.6920(2) 0.44654(13) 0.0276(4) Uani 1 1 d U . .
C15 C 0.33029(14) 0.5879(2) 0.24075(11) 0.0225(4) Uani 1 1 d U . .
H15 H 0.3074 0.4915 0.2277 0.023(6) Uiso 1 1 calc R . .
C16 C 0.41326(16) 0.5993(3) 0.21392(13) 0.0328(5) Uani 1 1 d U . .
H16A H 0.4309 0.6971 0.2147 0.049 Uiso 1 1 calc R . .
H16B H 0.4025 0.5627 0.1603 0.049 Uiso 1 1 calc R . .
H16C H 0.4597 0.5454 0.2495 0.049 Uiso 1 1 calc R . .
C17 C 0.25928(18) 0.6875(2) 0.19636(15) 0.0338(5) Uani 1 1 d U . .
H17A H 0.2074 0.6765 0.2156 0.051 Uiso 1 1 calc R . .
H17B H 0.2444 0.6664 0.1399 0.051 Uiso 1 1 calc R . .
H17C H 0.2804 0.7835 0.2051 0.051 Uiso 1 1 calc R . .
C18 C 0.33481(14) 0.4812(2) 0.51445(11) 0.0226(4) Uani 1 1 d U . .
H18 H 0.3184 0.3839 0.4962 0.025(6) Uiso 1 1 calc R . .
C19 C 0.25677(18) 0.5430(3) 0.53777(14) 0.0361(5) Uani 1 1 d U . .
H19A H 0.2669 0.6423 0.5493 0.054 Uiso 1 1 calc R . .
H19B H 0.2494 0.4950 0.5846 0.054 Uiso 1 1 calc R . .
H19C H 0.2040 0.5313 0.4943 0.054 Uiso 1 1 calc R . .
C20 C 0.41531(18) 0.4707(3) 0.58386(14) 0.0391(6) Uani 1 1 d U . .
H20A H 0.4654 0.4438 0.5650 0.059 Uiso 1 1 calc R . .
H20B H 0.4057 0.4005 0.6210 0.059 Uiso 1 1 calc R . .
H20C H 0.4267 0.5611 0.6104 0.059 Uiso 1 1 calc R . .
C21 C 0.4181(2) 0.8467(3) 0.34044(16) 0.0385(6) Uani 1 1 d U . .
H21A H 0.4286 0.9206 0.3802 0.058 Uiso 1 1 calc R . .
H21B H 0.3761 0.8792 0.2923 0.058 Uiso 1 1 calc R . .
H21C H 0.4729 0.8223 0.3287 0.058 Uiso 1 1 calc R . .
C22 C 0.4180(2) 0.7806(3) 0.51792(16) 0.0485(8) Uani 1 1 d U . .
H22A H 0.4756 0.7465 0.5471 0.073 Uiso 1 1 calc R . .
H22B H 0.3783 0.7761 0.5517 0.073 Uiso 1 1 calc R . .
H22C H 0.4228 0.8771 0.5017 0.073 Uiso 1 1 calc R . .
C23 C 0.38457(14) 0.2653(2) 0.29210(13) 0.0255(4) Uani 1 1 d U . .
H23A H 0.4085 0.1745 0.3121 0.038 Uiso 1 1 calc R . .
H23B H 0.4291 0.3372 0.3101 0.038 Uiso 1 1 calc R . .
H23C H 0.3666 0.2635 0.2344 0.038 Uiso 1 1 calc R . .
C24 C 0.22820(18) 0.1207(3) 0.28116(17) 0.0378(6) Uani 1 1 d U . .
H24A H 0.2587 0.0434 0.3133 0.057 Uiso 1 1 calc R . .
H24B H 0.2374 0.1158 0.2285 0.057 Uiso 1 1 calc R . .
H24C H 0.1658 0.1144 0.2769 0.057 Uiso 1 1 calc R . .

loop_
_atom_site_aniso_label
_atom_site_aniso_U_11
_atom_site_aniso_U_22
_atom_site_aniso_U_33
_atom_site_aniso_U_23
_atom_site_aniso_U_13
_atom_site_aniso_U_12
Pt1 0.01560(4) 0.01617(4) 0.01675(4) -0.00136(2) 0.00498(3) -0.00145(2)
N1 0.0232(8) 0.0209(8) 0.0242(8) 0.0022(6) 0.0097(7) -0.0007(6)
C1 0.0178(9) 0.0186(8) 0.0183(8) -0.0011(6) 0.0043(7) -0.0018(6)
N2 0.0211(8) 0.0231(8) 0.0236(8) -0.0001(6) 0.0053(6) 0.0021(6)
C2 0.0267(11) 0.0297(10) 0.0369(11) -0.0063(9) 0.0179(9) -0.0079(9)
N3 0.0202(8) 0.0184(7) 0.0164(7) 0.0011(5) 0.0046(6) -0.0032(6)
C3 0.0212(10) 0.0317(11) 0.0361(11) -0.0073(9) 0.0116(9) -0.0012(8)
N4 0.0250(8) 0.0197(7) 0.0151(7) -0.0018(6) 0.0054(6) -0.0027(6)
C4 0.0322(12) 0.0259(10) 0.0290(10) 0.0084(8) 0.0059(9) -0.0005(9)
C5 0.0519(17) 0.0230(11) 0.0536(16) 0.0073(10) 0.0101(13) -0.0018(11)
C6 0.0621(19) 0.0442(14) 0.0278(12) 0.0146(11) 0.0050(12) -0.0066(14)
C7 0.0331(12) 0.0280(10) 0.0285(10) 0.0055(8) 0.0069(9) 0.0063(9)
C8 0.0502(19) 0.108(3) 0.0360(15) 0.0216(17) -0.0074(13) -0.026(2)
C9 0.122(4) 0.0305(13) 0.0538(18) 0.0105(13) 0.043(2) 0.0145(17)
C10 0.063(2) 0.0386(15) 0.073(2) 0.0026(13) 0.0518(19) -0.0086(13)
C11 0.0243(11) 0.0513(16) 0.0631(18) -0.0079(14) 0.0157(12) 0.0069(11)
C12 0.0186(8) 0.0178(8) 0.0154(7) 0.0005(6) 0.0065(6) 0.0002(6)
C13 0.0325(11) 0.0187(8) 0.0252(9) -0.0013(7) 0.0058(8) -0.0064(8)
C14 0.0381(13) 0.0206(9) 0.0231(9) -0.0051(7) 0.0066(9) -0.0074(8)
C15 0.0252(9) 0.0269(10) 0.0147(8) 0.0030(7) 0.0046(7) -0.0035(8)
C16 0.0332(12) 0.0441(13) 0.0246(10) 0.0023(9) 0.0138(9) -0.0077(10)
C17 0.0354(13) 0.0360(13) 0.0269(11) 0.0131(9) 0.0033(10) -0.0002(9)
C18 0.0258(10) 0.0275(9) 0.0148(8) 0.0006(7) 0.0059(7) -0.0018(8)
C19 0.0428(14) 0.0421(13) 0.0284(11) -0.0045(10) 0.0184(10) 0.0038(11)
C20 0.0367(13) 0.0529(15) 0.0225(10) 0.0079(10) -0.0011(9) -0.0069(11)
C21 0.0526(16) 0.0241(10) 0.0380(13) 0.0016(9) 0.0106(12) -0.0155(11)
C22 0.078(2) 0.0357(13) 0.0294(12) -0.0137(10) 0.0106(13) -0.0217(14)
C23 0.0231(10) 0.0270(10) 0.0294(10) -0.0048(8) 0.0121(8) 0.0015(8)
C24 0.0365(13) 0.0307(12) 0.0503(15) -0.0176(11) 0.0185(12) -0.0136(10)

loop_
_atom_type_symbol
_atom_type_description
_atom_type_scat_dispersion_real
_atom_type_scat_dispersion_imag
_atom_type_scat_source
C C 0.0033 0.0016 'International Tables Vol C Tables 4.2.6.8 and 6.1.1.4'
H H 0.0000 0.0000 'International Tables Vol C Tables 4.2.6.8 and 6.1.1.4'
N N 0.0061 0.0033 'International Tables Vol C Tables 4.2.6.8 and 6.1.1.4'
Pt Pt -1.7033 8.3905 'International Tables Vol C Tables 4.2.6.8 and 6.1.1.4'

loop_
_geom_angle_atom_site_label_1
_geom_angle_atom_site_label_2
_geom_angle_atom_site_label_3
_geom_angle
_geom_angle_site_symmetry_1
_geom_angle_site_symmetry_3
_geom_angle_publ_flag
C1 Pt1 C12 96.71(7) . . ?
C1 Pt1 C23 171.87(8) . . ?
C12 Pt1 C23 90.63(8) . . ?
C1 Pt1 C24 88.50(9) . . ?
C12 Pt1 C24 172.83(9) . . ?
C23 Pt1 C24 84.51(9) . . ?
C1 N1 C2 111.08(18) . . ?
C1 N1 C4 121.36(18) . . ?
C2 N1 C4 127.56(18) . . ?
N2 C1 N1 104.52(17) . . ?
N2 C1 Pt1 128.55(14) . . ?
N1 C1 Pt1 126.82(14) . . ?
C1 N2 C3 111.19(18) . . ?
C1 N2 C7 119.61(18) . . ?
C3 N2 C7 129.10(19) . . ?
C3 C2 N1 106.77(19) . . ?
C3 C2 C10 127.9(2) . . ?
N1 C2 C10 125.3(2) . . ?
C12 N3 C13 111.48(16) . . ?
C12 N3 C15 121.92(16) . . ?
C13 N3 C15 126.57(16) . . ?
C2 C3 N2 106.44(19) . . ?
C2 C3 C11 128.4(2) . . ?
N2 C3 C11 125.1(2) . . ?
C12 N4 C14 111.44(16) . . ?
C12 N4 C18 121.04(16) . . ?
C14 N4 C18 127.41(16) . . ?
N1 C4 C5 112.3(2) . . ?
N1 C4 C6 112.9(2) . . ?
C5 C4 C6 111.8(2) . . ?
N2 C7 C9 111.7(2) . . ?
N2 C7 C8 112.8(2) . . ?
C9 C7 C8 114.8(3) . . ?
N4 C12 N3 103.85(16) . . ?
N4 C12 Pt1 130.77(13) . . ?
N3 C12 Pt1 125.38(13) . . ?
C14 C13 N3 106.35(18) . . ?
C14 C13 C21 128.1(2) . . ?
N3 C13 C21 125.3(2) . . ?
C13 C14 N4 106.88(18) . . ?
C13 C14 C22 127.8(2) . . ?
N4 C14 C22 125.3(2) . . ?
N3 C15 C16 111.88(17) . . ?
N3 C15 C17 111.75(18) . . ?
C16 C15 C17 112.44(18) . . ?
N4 C18 C20 113.08(18) . . ?
N4 C18 C19 110.64(18) . . ?
C20 C18 C19 112.38(19) . . ?

loop_
_geom_bond_atom_site_label_1
_geom_bond_atom_site_label_2
_geom_bond_distance
_geom_bond_site_symmetry_2
_geom_bond_publ_flag
Pt1 C1 2.040(2) . ?
Pt1 C12 2.0527(19) . ?
Pt1 C23 2.093(2) . ?
Pt1 C24 2.095(2) . ?
N1 C1 1.363(2) . ?
N1 C2 1.394(3) . ?
N1 C4 1.478(3) . ?
C1 N2 1.360(3) . ?
N2 C3 1.398(3) . ?
N2 C7 1.484(3) . ?
C2 C3 1.356(4) . ?
C2 C10 1.491(3) . ?
N3 C12 1.372(2) . ?
N3 C13 1.398(3) . ?
N3 C15 1.476(2) . ?
C3 C11 1.491(3) . ?
N4 C12 1.361(2) . ?
N4 C14 1.399(3) . ?
N4 C18 1.474(2) . ?
C4 C5 1.528(3) . ?
C4 C6 1.528(4) . ?
C7 C9 1.497(4) . ?
C7 C8 1.499(4) . ?
C13 C14 1.351(3) . ?
C13 C21 1.498(3) . ?
C14 C22 1.496(3) . ?
C15 C16 1.524(3) . ?
C15 C17 1.528(3) . ?
C18 C20 1.520(3) . ?
C18 C19 1.532(3) . ?

loop_
_geom_torsion_atom_site_label_1
_geom_torsion_atom_site_label_2
_geom_torsion_atom_site_label_3
_geom_torsion_atom_site_label_4
_geom_torsion
_geom_torsion_site_symmetry_1
_geom_torsion_site_symmetry_2
_geom_torsion_site_symmetry_3
_geom_torsion_site_symmetry_4
_geom_torsion_publ_flag
C2 N1 C1 N2 0.0(2) . . . . ?
C4 N1 C1 N2 179.40(18) . . . . ?
C2 N1 C1 Pt1 -176.44(15) . . . . ?
C4 N1 C1 Pt1 3.0(3) . . . . ?
C12 Pt1 C1 N2 68.20(18) . . . . ?
C23 Pt1 C1 N2 -137.5(5) . . . . ?
C24 Pt1 C1 N2 -106.87(19) . . . . ?
C12 Pt1 C1 N1 -116.23(17) . . . . ?
C23 Pt1 C1 N1 38.1(6) . . . . ?
C24 Pt1 C1 N1 68.70(19) . . . . ?
N1 C1 N2 C3 -0.1(2) . . . . ?
Pt1 C1 N2 C3 176.20(15) . . . . ?
N1 C1 N2 C7 176.56(17) . . . . ?
Pt1 C1 N2 C7 -7.1(3) . . . . ?
C1 N1 C2 C3 0.2(3) . . . . ?
C4 N1 C2 C3 -179.2(2) . . . . ?
C1 N1 C2 C10 178.9(2) . . . . ?
C4 N1 C2 C10 -0.5(4) . . . . ?
N1 C2 C3 N2 -0.3(3) . . . . ?
C10 C2 C3 N2 -178.9(3) . . . . ?
N1 C2 C3 C11 177.6(2) . . . . ?
C10 C2 C3 C11 -1.1(4) . . . . ?
C1 N2 C3 C2 0.3(2) . . . . ?
C7 N2 C3 C2 -176.0(2) . . . . ?
C1 N2 C3 C11 -177.7(2) . . . . ?
C7 N2 C3 C11 6.0(4) . . . . ?
C1 N1 C4 C5 -112.0(2) . . . . ?
C2 N1 C4 C5 67.3(3) . . . . ?
C1 N1 C4 C6 120.5(2) . . . . ?
C2 N1 C4 C6 -60.2(3) . . . . ?
C1 N2 C7 C9 -112.0(3) . . . . ?
C3 N2 C7 C9 64.0(3) . . . . ?
C1 N2 C7 C8 116.8(3) . . . . ?
C3 N2 C7 C8 -67.1(3) . . . . ?
C14 N4 C12 N3 0.2(2) . . . . ?
C18 N4 C12 N3 176.58(17) . . . . ?
C14 N4 C12 Pt1 179.98(16) . . . . ?
C18 N4 C12 Pt1 -3.7(3) . . . . ?
C13 N3 C12 N4 0.2(2) . . . . ?
C15 N3 C12 N4 -177.82(17) . . . . ?
C13 N3 C12 Pt1 -179.56(15) . . . . ?
C15 N3 C12 Pt1 2.4(3) . . . . ?
C1 Pt1 C12 N4 56.33(19) . . . . ?
C23 Pt1 C12 N4 -120.16(19) . . . . ?
C24 Pt1 C12 N4 -167.3(7) . . . . ?
C1 Pt1 C12 N3 -123.95(17) . . . . ?
C23 Pt1 C12 N3 59.56(17) . . . . ?
C24 Pt1 C12 N3 12.5(8) . . . . ?
C12 N3 C13 C14 -0.6(3) . . . . ?
C15 N3 C13 C14 177.4(2) . . . . ?
C12 N3 C13 C21 174.2(2) . . . . ?
C15 N3 C13 C21 -7.9(4) . . . . ?
N3 C13 C14 N4 0.7(3) . . . . ?
C21 C13 C14 N4 -173.9(3) . . . . ?
N3 C13 C14 C22 177.0(3) . . . . ?
C21 C13 C14 C22 2.4(5) . . . . ?
C12 N4 C14 C13 -0.6(3) . . . . ?
C18 N4 C14 C13 -176.7(2) . . . . ?
C12 N4 C14 C22 -177.0(3) . . . . ?
C18 N4 C14 C22 6.9(4) . . . . ?
C12 N3 C15 C16 -120.3(2) . . . . ?
C13 N3 C15 C16 62.0(3) . . . . ?
C12 N3 C15 C17 112.6(2) . . . . ?
C13 N3 C15 C17 -65.1(3) . . . . ?
C12 N4 C18 C20 128.3(2) . . . . ?
C14 N4 C18 C20 -55.9(3) . . . . ?
C12 N4 C18 C19 -104.6(2) . . . . ?
C14 N4 C18 C19 71.1(3) . . . . ?
